data_9004391
loop_
_publ_author_name
'Vochten, R.'
'Van Haverbeke, L.'
'Van Springel, K.'
'Blaton, N.'
'Peeters, O. M.'

_publ_section_title
;
 The structure and physicochemical characteristics of synthetic zippeite
 Note: S occupancies increase from .5 to full to match formula
;
_journal_name_full 'The Canadian Mineralogist'
_journal_page_first 1091
_journal_page_last 1101
_journal_volume 33
_journal_year 1995
_chemical_formula_sum 'H5 K O12 S U2'
_chemical_name_mineral Zippeite
_space_group_IT_number 15
_symmetry_space_group_name_Hall '-C 2yc'
_symmetry_space_group_name_H-M 'C 1 2/c 1'
_cell_angle_alpha 90
_cell_angle_beta 104.13
_cell_angle_gamma 90
_cell_formula_units_Z 8
_cell_length_a 8.755
_cell_length_b 13.987
_cell_length_c 17.730
_cell_volume 2105.459
_database_code_amcsd 0005465
_exptl_crystal_density_diffrn 4.696
_cod_original_formula_sum 'K U2 S O12 H5'
_cod_database_code 9004391

loop_
_space_group_symop_operation_xyz
x,y,z
1/2+x,1/2+y,z
x,-y,1/2+z
1/2+x,1/2-y,1/2+z
-x,y,1/2-z
1/2-x,1/2+y,1/2-z
-x,-y,-z
1/2-x,1/2-y,-z

loop_
_atom_site_label
_atom_site_fract_x
_atom_site_fract_y
_atom_site_fract_z
_atom_site_occupancy
_atom_site_U_iso_or_equiv
_atom_site_type_symbol
_atom_site_attached_hydrogens
K1 0.44870 0.24080 0.13470 0.50000 0.01880 K 0
K2 0.42800 0.26540 0.07080 0.50000 0.02060 K 0
U1 0.16680 0.01573 0.08649 1.00000 0.01340 U 0
U2 0.66650 0.98427 0.08618 1.00000 0.01510 U 0
S1 0.50000 -0.00780 0.25000 1.00000 0.01410 S 0
S2 0.00000 0.00160 0.25000 1.00000 0.01300 S 0
O1 0.19200 0.14180 0.07120 1.00000 0.01520 O 0
O1* 0.19800 0.89780 0.11630 1.00000 0.01400 O 0
O2 0.65100 0.10720 0.11100 1.00000 0.01600 O 0
O2* 0.64800 0.86470 0.05570 1.00000 0.01400 O 0
O-H3 0.39300 -0.02800 0.04590 1.00000 0.01570 O 1
O-H4 -0.09900 -0.00590 0.04400 1.00000 0.01200 O 1
O5 0.55870 -0.07010 0.19550 1.00000 0.01450 O 0
O6 0.08200 0.06360 0.20480 1.00000 0.01500 O 0
O7 0.38890 0.05490 0.19750 1.00000 0.01640 O 0
O8 0.87800 -0.05690 0.20080 1.00000 0.01700 O 0
O-H9 0.28500 0.26910 0.26250 1.00000 0.01910 O 1
Wat10 0.08800 0.25500 0.40200 1.00000 0.07300 O 2

loop_
_cod_changelog_entry_id
_cod_changelog_entry_author
_cod_changelog_entry_date
_cod_changelog_entry_text
1
;cod-tools version 3.8.0
Id: cif_guess_AMCSD_atom_types 9574 2023-05-10 09:00:05Z saulius
;
2023-05-10T18:49:00+03:00
;Derived atom types and hydrogen counts
from atom names that follow the AMCSD naming convention
(Wat == water, O-H == hydroxyl).
;

loop_
_cod_related_entry_id
_cod_related_entry_database
_cod_related_entry_code
1 AMCSD 0005465
